data_4025505
loop_
_publ_author_name
'Paresh Nath Chatterjee'
'Sujit Roy'

_publ_section_title
;
 Propargylic Activation Across a Heterobimetallic Ir-Sn Catalyst:
 Nucleophilic Substitution and Indene Formation with Propargylic Alcohols
;
_journal_name_full 'Journal of Organic Chemistry'
_journal_page_first 4413
_journal_page_last 4423
_journal_paper_doi 10.1021/jo100189z
_journal_volume 75
_journal_year 2010
_chemical_formula_sum 'C34 H38 O6'
_chemical_formula_weight 542.64
_chemical_name_systematic
;
 ?
;
_space_group_IT_number 14
_symmetry_cell_setting monoclinic
_symmetry_space_group_name_Hall '-P 2yn'
_symmetry_space_group_name_H-M 'P 1 21/n 1'
_atom_sites_solution_hydrogens geom
_atom_sites_solution_primary direct
_atom_sites_solution_secondary difmap
_audit_creation_method SHELXL-97
_cell_angle_alpha 90.00
_cell_angle_beta 114.920(2)
_cell_angle_gamma 90.00
_cell_formula_units_Z 2
_cell_length_a 8.7370(8)
_cell_length_b 19.4216(18)
_cell_length_c 10.0734(10)
_cell_measurement_temperature 293(2)
_cell_volume 1550.2(3)
_computing_structure_refinement 'SHELXL-97 (Sheldrick, 1997)'
_diffrn_ambient_temperature 293(2)
_diffrn_measured_fraction_theta_full 0.991
_diffrn_measured_fraction_theta_max 0.991
_diffrn_radiation_monochromator graphite
_diffrn_radiation_source 'fine-focus sealed tube'
_diffrn_radiation_type MoK\a
_diffrn_radiation_wavelength 0.71073
_diffrn_reflns_av_R_equivalents 0.0350
_diffrn_reflns_av_sigmaI/netI 0.0315
_diffrn_reflns_limit_h_max 11
_diffrn_reflns_limit_h_min -11
_diffrn_reflns_limit_k_max 26
_diffrn_reflns_limit_k_min -20
_diffrn_reflns_limit_l_max 13
_diffrn_reflns_limit_l_min -13
_diffrn_reflns_number 21732
_diffrn_reflns_theta_full 29.11
_diffrn_reflns_theta_max 29.11
_diffrn_reflns_theta_min 2.10
_exptl_absorpt_coefficient_mu 0.079
_exptl_absorpt_correction_type none
_exptl_crystal_colour Colorless
_exptl_crystal_density_diffrn 1.163
_exptl_crystal_density_method 'not measured'
_exptl_crystal_description Block
_exptl_crystal_F_000 580
_exptl_crystal_size_max 0.20
_exptl_crystal_size_mid 0.20
_exptl_crystal_size_min 0.20
_refine_diff_density_max 0.285
_refine_diff_density_min -0.176
_refine_diff_density_rms 0.039
_refine_ls_extinction_method none
_refine_ls_goodness_of_fit_ref 0.999
_refine_ls_hydrogen_treatment constr
_refine_ls_matrix_type full
_refine_ls_number_parameters 181
_refine_ls_number_reflns 4112
_refine_ls_number_restraints 0
_refine_ls_restrained_S_all 0.999
_refine_ls_R_factor_all 0.0866
_refine_ls_R_factor_gt 0.0547
_refine_ls_shift/su_max 0.013
_refine_ls_shift/su_mean 0.002
_refine_ls_structure_factor_coef Fsqd
_refine_ls_weighting_details 'calc w=1/[\s^2^(Fo^2^)+(0.0687P)^2^+0.4894P] where P=(Fo^2^+2Fc^2^)/3'
_refine_ls_weighting_scheme calc
_refine_ls_wR_factor_gt 0.1343
_refine_ls_wR_factor_ref 0.1533
_reflns_number_gt 2785
_reflns_number_total 4112
_reflns_threshold_expression >2sigma(I)
_cod_data_source_file jo100189z_si_005.cif
_cod_data_source_block srpnc02_0m
_cod_depositor_comments
;
The following automatic conversions were performed:

'_symmetry_cell_setting' value 'Monoclinic' changed to 'monoclinic'
according to the built-in table from CIF Core dictionary named
'cif_core.dic' version 2.4.1 from
2010-06-29.

'_exptl_absorpt_correction_type' value 'None' changed to
'none' according to the built-in table from CIF Core dictionary named
'cif_core.dic' version 2.4.1 from 2010-06-29.

Automatic conversion script
Id: cif_fix_values 1646 2011-03-28 12:23:43Z adriana 

The following automatic conversions were performed:

'_refine_ls_hydrogen_treatment' value 'constr.' was replaced with the
value 'constr' as specified in the replacement file
'src/cod-tools/trunk/data/replacement-values/replacement_values.lst'.

Automatic conversion script
Id: cif_fix_values 5376 2017-05-30 11:51:03Z andrius 

2020-12-03
Z value and formula fixed to values more according to usual
chemical conventions.                 miguel
;
_cod_original_formula_sum 'C68 H76 O12'
_cod_original_formula_weight 1085.29
_cod_original_formula_units_Z 1
_cod_original_sg_symbol_H-M 'P 21/n'
_cod_database_code 4025505

loop_
_symmetry_equiv_pos_as_xyz
'x, y, z'
'-x+1/2, y+1/2, -z+1/2'
'-x, -y, -z'
'x-1/2, -y-1/2, z-1/2'

loop_
_atom_site_label
_atom_site_type_symbol
_atom_site_fract_x
_atom_site_fract_y
_atom_site_fract_z
_atom_site_U_iso_or_equiv
_atom_site_adp_type
_atom_site_occupancy
_atom_site_symmetry_multiplicity
_atom_site_calc_flag
_atom_site_refinement_flags
_atom_site_disorder_assembly
_atom_site_disorder_group
C6 C 0.49993(18) 0.12813(8) 0.80615(15) 0.0337(3) Uani 1 1 d . . .
C14 C 0.53090(18) 0.04458(7) 0.61534(15) 0.0314(3) Uani 1 1 d . . .
C10 C 0.60302(18) 0.08807(8) 0.74771(15) 0.0332(3) Uani 1 1 d . . .
O3 O 0.62977(16) 0.07170(7) 1.03173(12) 0.0517(3) Uani 1 1 d . . .
C15 C 0.36412(18) 0.02984(8) 0.52176(15) 0.0335(3) Uani 1 1 d . . .
H15 H 0.2750 0.0493 0.5362 0.040 Uiso 1 1 calc R . .
O1 O 0.37508(16) 0.18481(7) 0.58218(13) 0.0522(3) Uani 1 1 d . . .
C13 C 0.66445(17) 0.01461(8) 0.59322(15) 0.0329(3) Uani 1 1 d . . .
C5 C 0.51421(19) 0.11896(8) 0.94838(16) 0.0378(3) Uani 1 1 d . . .
C1 C 0.38253(19) 0.17686(8) 0.71920(17) 0.0389(4) Uani 1 1 d . . .
C4 C 0.4158(2) 0.15656(9) 1.00169(19) 0.0470(4) Uani 1 1 d . . .
H4 H 0.4259 0.1494 1.0963 0.056 Uiso 1 1 calc R . .
C11 C 0.7711(2) 0.08390(9) 0.80207(17) 0.0418(4) Uani 1 1 d . . .
H11 H 0.8434 0.1071 0.8858 0.050 Uiso 1 1 calc R . .
C12 C 0.83145(18) 0.03747(9) 0.71325(17) 0.0414(4) Uani 1 1 d . . .
C2 C 0.2852(2) 0.21519(9) 0.7706(2) 0.0488(4) Uani 1 1 d . . .
H2 H 0.2088 0.2476 0.7110 0.059 Uiso 1 1 calc R . .
O2 O 0.2036(2) 0.24471(9) 0.95482(19) 0.0815(5) Uani 1 1 d . . .
C3 C 0.3036(2) 0.20432(10) 0.9122(2) 0.0512(4) Uani 1 1 d . . .
C9 C 0.6357(3) 0.05491(12) 1.1714(2) 0.0640(6) Uani 1 1 d . . .
H9B H 0.7222 0.0212 1.2180 0.096 Uiso 1 1 calc R . .
H9A H 0.5286 0.0366 1.1595 0.096 Uiso 1 1 calc R . .
H9C H 0.6604 0.0956 1.2309 0.096 Uiso 1 1 calc R . .
C17 C 0.9284(2) -0.02482(11) 0.8036(2) 0.0622(6) Uani 1 1 d . . .
H17A H 1.0337 -0.0097 0.8791 0.093 Uiso 1 1 calc R . .
H17B H 0.9497 -0.0569 0.7409 0.093 Uiso 1 1 calc R . .
H17C H 0.8623 -0.0468 0.8472 0.093 Uiso 1 1 calc R . .
C16 C 0.9393(3) 0.07651(12) 0.6515(2) 0.0656(6) Uani 1 1 d . . .
H16A H 1.0437 0.0901 0.7303 0.098 Uiso 1 1 calc R . .
H16B H 0.8795 0.1167 0.6001 0.098 Uiso 1 1 calc R . .
H16C H 0.9624 0.0472 0.5854 0.098 Uiso 1 1 calc R . .
C8 C 0.2249(4) 0.23881(16) 1.1023(3) 0.0959(9) Uani 1 1 d . . .
H8A H 0.1485 0.2696 1.1185 0.144 Uiso 1 1 calc R . .
H8C H 0.3389 0.2505 1.1671 0.144 Uiso 1 1 calc R . .
H8B H 0.2018 0.1924 1.1208 0.144 Uiso 1 1 calc R . .
C7 C 0.2553(4) 0.23098(19) 0.4854(3) 0.1214(14) Uani 1 1 d . . .
H7A H 0.2643 0.2314 0.3937 0.182 Uiso 1 1 calc R . .
H7C H 0.2763 0.2764 0.5270 0.182 Uiso 1 1 calc R . .
H7B H 0.1439 0.2166 0.4698 0.182 Uiso 1 1 calc R . .

loop_
_atom_site_aniso_label
_atom_site_aniso_U_11
_atom_site_aniso_U_22
_atom_site_aniso_U_33
_atom_site_aniso_U_23
_atom_site_aniso_U_13
_atom_site_aniso_U_12
C6 0.0342(7) 0.0320(8) 0.0353(7) -0.0055(6) 0.0151(6) -0.0022(6)
C14 0.0331(7) 0.0323(8) 0.0300(6) 0.0002(5) 0.0145(5) 0.0015(6)
C10 0.0362(7) 0.0324(8) 0.0313(7) -0.0012(6) 0.0145(6) 0.0003(6)
O3 0.0575(7) 0.0621(8) 0.0387(6) 0.0093(5) 0.0233(5) 0.0141(6)
C15 0.0299(7) 0.0385(8) 0.0346(7) -0.0013(6) 0.0159(6) 0.0033(6)
O1 0.0626(8) 0.0508(8) 0.0445(6) 0.0118(5) 0.0238(6) 0.0175(6)
C13 0.0287(7) 0.0368(8) 0.0323(7) -0.0006(6) 0.0119(5) 0.0007(6)
C5 0.0388(8) 0.0377(8) 0.0370(7) -0.0045(6) 0.0159(6) -0.0025(6)
C1 0.0400(8) 0.0363(8) 0.0410(8) -0.0020(6) 0.0176(7) -0.0004(6)
C4 0.0528(10) 0.0528(10) 0.0433(9) -0.0076(8) 0.0280(8) -0.0014(8)
C11 0.0364(8) 0.0474(10) 0.0379(8) -0.0111(7) 0.0119(6) -0.0015(7)
C12 0.0300(7) 0.0503(10) 0.0407(8) -0.0103(7) 0.0119(6) 0.0000(7)
C2 0.0451(9) 0.0418(10) 0.0580(10) -0.0006(8) 0.0204(8) 0.0108(7)
O2 0.0837(11) 0.0903(12) 0.0875(11) -0.0099(9) 0.0527(9) 0.0316(9)
C3 0.0491(10) 0.0501(11) 0.0620(11) -0.0126(8) 0.0307(9) 0.0039(8)
C9 0.0757(14) 0.0763(14) 0.0428(10) 0.0143(9) 0.0276(9) 0.0118(11)
C17 0.0467(10) 0.0759(14) 0.0477(10) -0.0098(9) 0.0041(8) 0.0199(10)
C16 0.0484(11) 0.0786(15) 0.0797(14) -0.0256(11) 0.0366(10) -0.0200(10)
C8 0.111(2) 0.109(2) 0.0995(19) -0.0186(17) 0.0751(17) 0.0231(17)
C7 0.144(3) 0.159(3) 0.0708(16) 0.0610(18) 0.0542(17) 0.100(2)

loop_
_atom_type_symbol
_atom_type_description
_atom_type_scat_dispersion_real
_atom_type_scat_dispersion_imag
_atom_type_scat_source
C C 0.0033 0.0016 'International Tables Vol C Tables 4.2.6.8 and 6.1.1.4'
H H 0.0000 0.0000 'International Tables Vol C Tables 4.2.6.8 and 6.1.1.4'
O O 0.0106 0.0060 'International Tables Vol C Tables 4.2.6.8 and 6.1.1.4'

loop_
_geom_angle_atom_site_label_1
_geom_angle_atom_site_label_2
_geom_angle_atom_site_label_3
_geom_angle
_geom_angle_site_symmetry_1
_geom_angle_site_symmetry_3
_geom_angle_publ_flag
C5 C6 C1 116.97(14) . . ?
C5 C6 C10 122.17(13) . . ?
C1 C6 C10 120.85(13) . . ?
C15 C14 C13 120.70(13) . . ?
C15 C14 C10 131.00(13) . . ?
C13 C14 C10 108.28(12) . . ?
C11 C10 C14 108.22(13) . . ?
C11 C10 C6 127.88(13) . . ?
C14 C10 C6 123.90(12) . . ?
C5 O3 C9 118.22(14) . . ?
C13 C15 C14 117.68(13) 3_656 . ?
C1 O1 C7 118.47(16) . . ?
C15 C13 C14 121.62(13) 3_656 . ?
C15 C13 C12 128.68(13) 3_656 . ?
C14 C13 C12 109.69(12) . . ?
O3 C5 C4 122.17(14) . . ?
O3 C5 C6 116.19(13) . . ?
C4 C5 C6 121.64(15) . . ?
O1 C1 C2 122.89(15) . . ?
O1 C1 C6 114.84(13) . . ?
C2 C1 C6 122.25(15) . . ?
C3 C4 C5 119.01(15) . . ?
C10 C11 C12 112.98(13) . . ?
C11 C12 C13 100.83(12) . . ?
C11 C12 C16 111.89(15) . . ?
C13 C12 C16 111.78(14) . . ?
C11 C12 C17 111.19(14) . . ?
C13 C12 C17 110.29(14) . . ?
C16 C12 C17 110.53(16) . . ?
C3 C2 C1 118.73(16) . . ?
C3 O2 C8 117.45(18) . . ?
O2 C3 C4 123.57(17) . . ?
O2 C3 C2 115.04(17) . . ?
C4 C3 C2 121.39(15) . . ?

loop_
_geom_bond_atom_site_label_1
_geom_bond_atom_site_label_2
_geom_bond_distance
_geom_bond_site_symmetry_2
_geom_bond_publ_flag
C6 C5 1.396(2) . ?
C6 C1 1.399(2) . ?
C6 C10 1.487(2) . ?
C14 C15 1.392(2) . ?
C14 C13 1.403(2) . ?
C14 C10 1.477(2) . ?
C10 C11 1.336(2) . ?
O3 C5 1.3610(19) . ?
O3 C9 1.423(2) . ?
C15 C13 1.380(2) 3_656 ?
O1 C1 1.3628(19) . ?
O1 C7 1.410(3) . ?
C13 C15 1.380(2) 3_656 ?
C13 C12 1.517(2) . ?
C5 C4 1.397(2) . ?
C1 C2 1.384(2) . ?
C4 C3 1.374(3) . ?
C11 C12 1.513(2) . ?
C12 C16 1.531(3) . ?
C12 C17 1.536(3) . ?
C2 C3 1.383(3) . ?
O2 C3 1.371(2) . ?
O2 C8 1.422(3) . ?
